data_1524954
loop_
_publ_author_name
'Morgan, P.E.D.'
'Carroll, P.J.'
'Lange, F.F.'

_publ_section_title
;
 Crystal structure of Y Si O2 N and a reappraisal of the "vaterite" type,
 Y B O3
;
_journal_name_full 'Materials Research Bulletin'
_journal_page_first 251
_journal_page_last 260
_journal_volume 12
_journal_year 1977
_chemical_formula_sum 'N O2 Si Y'
_chemical_name_systematic 'Y Si N O2'
_space_group_IT_number 6
_symmetry_space_group_name_Hall 'P -2'
_symmetry_space_group_name_H-M 'P 1 1 m'
_cell_angle_alpha 90
_cell_angle_beta 90
_cell_angle_gamma 120
_cell_formula_units_Z 6
_cell_length_a 7.021
_cell_length_b 7.021
_cell_length_c 9.1
_cell_volume 388.481
_citation_journal_id_ASTM MRBUAC
_cod_data_source_file Morgan_MRBUAC_1977_132.cif
_cod_data_source_block N1O2Si1Y1
_cod_original_cell_volume 388.4812
_cod_original_sg_symbol_Hall 'P -2y (z,x,y)'
_cod_original_formula_sum 'N1 O2 Si1 Y1'
_cod_database_code 1524954

loop_
_symmetry_equiv_pos_as_xyz
x,y,z
x,y,-z

loop_
_atom_site_label
_atom_site_type_symbol
_atom_site_fract_x
_atom_site_fract_y
_atom_site_fract_z
_atom_site_occupancy
_atom_site_U_iso_or_equiv
N4 N-2 0.204 0.6667 0.5 1 0.0
O2 O-2 0.318 0.318 0.168 1 0.0
N6 N-2 0.797 0.463 0.5 1 0.0
Si5 Si+3 0 0.398 0.5 1 0.0
O1 O-2 0.6667 0.015 0.168 1 0.0
Si2 Si+3 0.398 0.398 0 1 0.0
N1 N-2 0.6667 0.463 0 1 0.0
N5 N-2 0 0.87 0.5 1 0.0
N2 N-2 0.87 0.87 0 1 0.0
O5 O-2 0 0.318 0.668 1 0.0
O4 O-2 0.652 0.6667 0.668 1 0.0
O3 O-2 0.015 0.6667 0.168 1 0.0
Y2 Y+3 0.3333 0.6667 0.25 1 0.0
Si6 Si+3 0.269 0.935 0.5 1 0.0
Si1 Si+3 0.6667 0.935 0 1 0.0
Si3 Si+3 0.935 0.6667 0 1 0.0
Si4 Si+3 0.732 0.6667 0.5 1 0.0
Y1 Y+3 0 0 0.25 1 0.0
Y3 Y+3 0.6667 0.3333 0.25 1 0.0
O6 O-2 0.349 0.015 0.668 1 0.0
N3 N-2 0.463 0.6667 0 1 0.0
